data_7013559
loop_
_publ_author_name
'Stender, Matthias'
'Olmstead, Marilyn M.'
'Balch, Alan L.'
'Rios, Daniel'
'Attar, Saeed'

_publ_section_title
;
 Cation and hydrogen bonding effects on the self-association and
 luminescence of the dicyanoaurate ion, [Au(CN)2]?
;
_journal_issue 22
_journal_name_full 'Dalton Transactions'
_journal_page_first 4282
_journal_paper_doi 10.1039/b310085e
_journal_year 2003
_chemical_formula_sum 'C14 H30 Au N3 O'
_chemical_formula_weight 453.38
_chemical_name_common '[NPr4][Au(CN)2]*H20'
_chemical_name_systematic
;
?
;
_space_group_IT_number 13
_symmetry_cell_setting monoclinic
_symmetry_space_group_name_Hall '-P 2yac'
_symmetry_space_group_name_H-M 'P 1 2/n 1'
_atom_sites_solution_hydrogens geom
_atom_sites_solution_primary direct
_atom_sites_solution_secondary difmap
_audit_creation_method SHELXL-97
_cell_angle_alpha 90.00
_cell_angle_beta 95.497(2)
_cell_angle_gamma 90.00
_cell_formula_units_Z 2
_cell_length_a 8.3442(12)
_cell_length_b 8.1387(12)
_cell_length_c 13.351(2)
_cell_measurement_reflns_used 981
_cell_measurement_temperature 90(2)
_cell_measurement_theta_max 27.82
_cell_measurement_theta_min 2.93
_cell_volume 902.5(2)
_computing_cell_refinement 'Bruker SMART'
_computing_data_collection 'Bruker SMART'
_computing_data_reduction 'Bruker SHELXTL v. 5.10'
_computing_molecular_graphics 'XP, Bruker SHELXTL v. 5.10'
_computing_publication_material 'XCIF, Bruker SHELXTL v. 5.10'
_computing_structure_refinement 'XL, Bruker SHELXTL v. 5.10'
_computing_structure_solution 'XS, Bruker SHELXTL v. 5.10'
_diffrn_ambient_temperature 90(2)
_diffrn_measured_fraction_theta_full 0.942
_diffrn_measured_fraction_theta_max 0.942
_diffrn_measurement_device_type 'Bruker SMART 1000'
_diffrn_measurement_method /w
_diffrn_radiation_monochromator graphite
_diffrn_radiation_source 'normal-focus sealed tube'
_diffrn_radiation_type MoK\a
_diffrn_radiation_wavelength 0.71073
_diffrn_reflns_av_R_equivalents 0.0424
_diffrn_reflns_av_sigmaI/netI 0.0374
_diffrn_reflns_limit_h_max 12
_diffrn_reflns_limit_h_min -12
_diffrn_reflns_limit_k_max 11
_diffrn_reflns_limit_k_min -11
_diffrn_reflns_limit_l_max 18
_diffrn_reflns_limit_l_min -18
_diffrn_reflns_number 11488
_diffrn_reflns_theta_full 31.39
_diffrn_reflns_theta_max 31.39
_diffrn_reflns_theta_min 2.50
_diffrn_standards_decay_% <0.01
_diffrn_standards_number '50 frames remeasured'
_exptl_absorpt_coefficient_mu 8.148
_exptl_absorpt_correction_T_max 0.5993
_exptl_absorpt_correction_T_min 0.4414
_exptl_absorpt_correction_type multi-scan
_exptl_absorpt_process_details
;
SADABS: an empirical absorption program by G. M. Sheldrick
using the method described by Blessing, R. H.; Acta Cryst.
A51, 1995, 33.
;
_exptl_crystal_colour colorless
_exptl_crystal_density_diffrn 1.668
_exptl_crystal_density_method 'not measured'
_exptl_crystal_description block
_exptl_crystal_F_000 444
_exptl_crystal_size_max 0.12
_exptl_crystal_size_mid 0.08
_exptl_crystal_size_min 0.07
_refine_diff_density_max 1.351
_refine_diff_density_min -0.607
_refine_diff_density_rms 0.126
_refine_ls_extinction_method none
_refine_ls_goodness_of_fit_ref 1.026
_refine_ls_hydrogen_treatment mixed
_refine_ls_matrix_type full
_refine_ls_number_parameters 92
_refine_ls_number_reflns 2799
_refine_ls_number_restraints 2
_refine_ls_restrained_S_all 1.028
_refine_ls_R_factor_all 0.0475
_refine_ls_R_factor_gt 0.0222
_refine_ls_shift/su_max 0.000
_refine_ls_shift/su_mean 0.000
_refine_ls_structure_factor_coef Fsqd
_refine_ls_weighting_details 'calc w=1/[\s^2^(Fo^2^)+(0.0194P)^2^+0.0864P] where P=(Fo^2^+2Fc^2^)/3'
_refine_ls_weighting_scheme calc
_refine_ls_wR_factor_gt 0.0449
_refine_ls_wR_factor_ref 0.0511
_reflns_number_gt 1815
_reflns_number_total 2799
_reflns_threshold_expression >2sigma(I)
_cod_data_source_file b310085e.txt
_cod_data_source_block mas140h
_cod_depositor_comments
;
The following automatic conversions were performed:
'_exptl_absorpt_correction_type' value 'multi scan' changed to
'multi-scan' according to
'/home/saulius/struct/CIF-dictionaries/cif_core.dic' dictionary named
'cif_core.dic' version 2.4.1 from 2010-06-29.

Automatic conversion script
Id: cif_fix_enum 1527 2010-12-29 10:47:43Z saulius 
;
_cod_original_sg_symbol_H-M 'P 2/n'
_cod_database_code 7013559

loop_
_symmetry_equiv_pos_as_xyz
'x, y, z'
'-x+1/2, y, -z+1/2'
'-x, -y, -z'
'x-1/2, -y, z-1/2'

loop_
_atom_site_label
_atom_site_type_symbol
_atom_site_fract_x
_atom_site_fract_y
_atom_site_fract_z
_atom_site_U_iso_or_equiv
_atom_site_adp_type
_atom_site_occupancy
_atom_site_symmetry_multiplicity
_atom_site_calc_flag
_atom_site_refinement_flags
_atom_site_disorder_assembly
_atom_site_disorder_group
Au1 Au 0.0000 0.0000 0.0000 0.02271(5) Uani 1 2 d S . .
C1 C -0.0916(4) -0.1892(5) 0.0697(3) 0.0273(7) Uani 1 1 d . . .
N1 N -0.1427(4) -0.2995(4) 0.1085(3) 0.0344(7) Uani 1 1 d . . .
N2 N 0.2500 0.3506(4) 0.2500 0.0182(7) Uani 1 2 d S . .
C11 C 0.1000(4) 0.2447(4) 0.2522(2) 0.0188(6) Uani 1 1 d . . .
H11A H 0.0058 0.3183 0.2539 0.023 Uiso 1 1 calc R . .
H11B H 0.0851 0.1814 0.1887 0.023 Uiso 1 1 calc R . .
C12 C 0.1000(4) 0.1247(4) 0.3395(2) 0.0229(7) Uani 1 1 d . . .
H12A H 0.1859 0.0419 0.3349 0.027 Uiso 1 1 calc R . .
H12B H 0.1221 0.1844 0.4039 0.027 Uiso 1 1 calc R . .
C13 C -0.0624(4) 0.0399(4) 0.3364(3) 0.0278(8) Uani 1 1 d . . .
H13A H -0.0621 -0.0370 0.3929 0.042 Uiso 1 1 calc R . .
H13B H -0.0830 -0.0203 0.2729 0.042 Uiso 1 1 calc R . .
H13C H -0.1469 0.1223 0.3414 0.042 Uiso 1 1 calc R . .
C21 C 0.2230(4) 0.4573(4) 0.1559(2) 0.0217(7) Uani 1 1 d . . .
H21A H 0.1222 0.5204 0.1592 0.026 Uiso 1 1 calc R . .
H21B H 0.2075 0.3844 0.0964 0.026 Uiso 1 1 calc R . .
C22 C 0.3592(5) 0.5782(5) 0.1403(3) 0.0304(8) Uani 1 1 d . . .
H22A H 0.3625 0.6657 0.1920 0.036 Uiso 1 1 calc R . .
H22B H 0.4638 0.5200 0.1473 0.036 Uiso 1 1 calc R . .
C23 C 0.3306(5) 0.6536(5) 0.0360(3) 0.0315(8) Uani 1 1 d . . .
H23A H 0.4174 0.7312 0.0259 0.047 Uiso 1 1 calc R . .
H23B H 0.2272 0.7118 0.0297 0.047 Uiso 1 1 calc R . .
H23C H 0.3286 0.5666 -0.0148 0.047 Uiso 1 1 calc R . .
O1 O 0.7500 0.4600(4) 0.2500 0.0306(9) Uani 1 2 d SD . .
H1 H 0.776(6) 0.516(3) 0.2039(16) 0.037 Uiso 1 1 d D . .

loop_
_atom_site_aniso_label
_atom_site_aniso_U_11
_atom_site_aniso_U_22
_atom_site_aniso_U_33
_atom_site_aniso_U_23
_atom_site_aniso_U_13
_atom_site_aniso_U_12
Au1 0.02324(8) 0.02489(8) 0.01942(7) -0.00370(11) -0.00094(5) 0.00536(11)
C1 0.0271(18) 0.0326(18) 0.0217(15) -0.0058(14) 0.0004(14) 0.0080(15)
N1 0.0385(18) 0.0329(17) 0.0325(16) -0.0018(14) 0.0074(14) 0.0050(15)
N2 0.0172(17) 0.0192(17) 0.0182(17) 0.000 0.0023(14) 0.000
C11 0.0140(13) 0.0213(14) 0.0216(14) -0.0017(12) 0.0034(12) -0.0012(12)
C12 0.0170(15) 0.0259(16) 0.0256(16) 0.0022(13) 0.0015(13) -0.0050(13)
C13 0.0223(15) 0.031(2) 0.0303(17) 0.0008(13) 0.0027(14) -0.0069(13)
C21 0.0250(15) 0.0234(17) 0.0170(13) 0.0060(10) 0.0040(12) 0.0056(11)
C22 0.038(2) 0.0295(18) 0.0242(17) 0.0054(14) 0.0069(15) -0.0117(16)
C23 0.0328(19) 0.0307(18) 0.0326(19) 0.0122(15) 0.0116(16) 0.0070(15)
O1 0.0258(18) 0.028(2) 0.039(2) 0.000 0.0080(16) 0.000

loop_
_atom_type_symbol
_atom_type_description
_atom_type_scat_dispersion_real
_atom_type_scat_dispersion_imag
_atom_type_scat_source
C C 0.0033 0.0016 'International Tables Vol C Tables 4.2.6.8 and 6.1.1.4'
H H 0.0000 0.0000 'International Tables Vol C Tables 4.2.6.8 and 6.1.1.4'
N N 0.0061 0.0033 'International Tables Vol C Tables 4.2.6.8 and 6.1.1.4'
Au Au -2.0133 8.8022 'International Tables Vol C Tables 4.2.6.8 and 6.1.1.4'
O O 0.0106 0.0060 'International Tables Vol C Tables 4.2.6.8 and 6.1.1.4'

loop_
_geom_angle_atom_site_label_1
_geom_angle_atom_site_label_2
_geom_angle_atom_site_label_3
_geom_angle
_geom_angle_site_symmetry_1
_geom_angle_site_symmetry_3
_geom_angle_publ_flag
C1 Au1 C1 180.0 . 3 ?
N1 C1 Au1 178.7(3) . . ?
C11 N2 C11 111.0(3) . 2 ?
C11 N2 C21 106.34(18) . . ?
C11 N2 C21 111.28(17) 2 . ?
C11 N2 C21 111.28(17) . 2 ?
C11 N2 C21 106.34(18) 2 2 ?
C21 N2 C21 110.7(3) . 2 ?
C12 C11 N2 116.0(2) . . ?
C13 C12 C11 109.7(3) . . ?
N2 C21 C22 115.1(3) . . ?
C23 C22 C21 109.3(3) . . ?

loop_
_geom_bond_atom_site_label_1
_geom_bond_atom_site_label_2
_geom_bond_distance
_geom_bond_site_symmetry_2
_geom_bond_publ_flag
Au1 C1 1.989(4) . ?
Au1 C1 1.989(4) 3 ?
C1 N1 1.139(5) . ?
N2 C11 1.522(4) . ?
N2 C11 1.522(4) 2 ?
N2 C21 1.526(4) . ?
N2 C21 1.526(4) 2 ?
C11 C12 1.520(4) . ?
C12 C13 1.518(4) . ?
C21 C22 1.532(5) . ?
C22 C23 1.520(5) . ?

loop_
_geom_hbond_atom_site_label_D
_geom_hbond_atom_site_label_H
_geom_hbond_atom_site_label_A
_geom_hbond_distance_DH
_geom_hbond_distance_HA
_geom_hbond_distance_DA
_geom_hbond_angle_DHA
_geom_hbond_site_symmetry_A
O1 H1 N1 0.811(15) 2.124(18) 2.920(4) 167(3) 1_665
C11 H11A O1 0.99 2.42 3.404(4) 170.8 1_455
